data_1519574
loop_
_publ_author_name
'Butts, Craig'
'Coles, Simon J.'
'Hursthouse, Michael B.'

_publ_section_title
;
 C15H25BrN2O
;
_journal_name_full 'Crystal Structure Report Archive'
_journal_page_first 947
_journal_year 2003
_chemical_formula_sum 'C15 H25 Br N2 O'
_chemical_formula_weight 329.28
_space_group_IT_number 14
_symmetry_cell_setting monoclinic
_symmetry_space_group_name_Hall '-P 2ybc'
_symmetry_space_group_name_H-M 'P 1 21/c 1'
_atom_sites_solution_hydrogens geom
_atom_sites_solution_primary direct
_atom_sites_solution_secondary difmap
_cell_angle_alpha 90.00
_cell_angle_beta 107.374(2)
_cell_angle_gamma 90.00
_cell_formula_units_Z 4
_cell_length_a 8.76900(10)
_cell_length_b 18.3239(6)
_cell_length_c 10.4942(3)
_cell_measurement_reflns_used 8966
_cell_measurement_temperature 120(2)
_cell_measurement_theta_max 27.48
_cell_measurement_theta_min 2.91
_cell_volume 1609.30(7)
_computing_cell_refinement 'DENZO and COLLECT'
_computing_data_collection
;
'DENZO (Otwinowski and Minor, 1997) & COLLECT (Hooft, 1998) '
;
_computing_data_reduction 'DENZO and COLLECT'
_computing_publication_material SHELXL-97
_computing_structure_refinement 'SHELXL-97 (Sheldrick, 2008)'
_computing_structure_solution 'SHELXS-97 (Sheldrick, 2008)'
_diffrn_ambient_temperature 120(2)
_diffrn_measured_fraction_theta_full 0.994
_diffrn_measured_fraction_theta_max 0.994
_diffrn_measurement_device_type 'Enraf Nonius KappaCCD area detector'
_diffrn_measurement_method '\w and \f scans to fill Ewald sphere'
_diffrn_radiation_monochromator graphite
_diffrn_radiation_source 'Enraf Nonius FR591 rotating anode'
_diffrn_radiation_type 'Mo K\a'
_diffrn_radiation_wavelength 0.71073
_diffrn_reflns_av_R_equivalents 0.0590
_diffrn_reflns_av_sigmaI/netI 0.0378
_diffrn_reflns_limit_h_max 11
_diffrn_reflns_limit_h_min -11
_diffrn_reflns_limit_k_max 22
_diffrn_reflns_limit_k_min -23
_diffrn_reflns_limit_l_max 13
_diffrn_reflns_limit_l_min -13
_diffrn_reflns_number 19260
_diffrn_reflns_theta_full 27.49
_diffrn_reflns_theta_max 27.49
_diffrn_reflns_theta_min 3.01
_exptl_absorpt_coefficient_mu 2.550
_exptl_absorpt_correction_T_max 0.7495
_exptl_absorpt_correction_T_min 0.4286
_exptl_absorpt_correction_type multi-scan
_exptl_absorpt_process_details 'SORTAV (Blessing, 1997)'
_exptl_crystal_colour colourless
_exptl_crystal_density_diffrn 1.359
_exptl_crystal_density_method 'not measured'
_exptl_crystal_description rod
_exptl_crystal_F_000 688
_exptl_crystal_size_max 0.40
_exptl_crystal_size_mid 0.18
_exptl_crystal_size_min 0.12
_refine_diff_density_max 0.507
_refine_diff_density_min -0.721
_refine_diff_density_rms 0.070
_refine_ls_extinction_coef 0.0047(8)
_refine_ls_extinction_expression Fc^*^=kFc[1+0.001xFc^2^\l^3^/sin(2\q)]^-1/4^
_refine_ls_extinction_method SHELXL
_refine_ls_goodness_of_fit_ref 1.019
_refine_ls_hydrogen_treatment mixed
_refine_ls_matrix_type full
_refine_ls_number_parameters 183
_refine_ls_number_reflns 3676
_refine_ls_number_restraints 0
_refine_ls_restrained_S_all 1.019
_refine_ls_R_factor_all 0.0500
_refine_ls_R_factor_gt 0.0334
_refine_ls_shift/su_max 0.012
_refine_ls_shift/su_mean 0.001
_refine_ls_structure_factor_coef Fsqd
_refine_ls_weighting_details 'calc w=1/[\s^2^(Fo^2^)+(0.0510P)^2^+0.1656P] where P=(Fo^2^+2Fc^2^)/3'
_refine_ls_weighting_scheme calc
_refine_ls_wR_factor_gt 0.0797
_refine_ls_wR_factor_ref 0.0867
_reflns_number_gt 2908
_reflns_number_total 3676
_reflns_threshold_expression >2sigma(I)
_cod_data_source_file eCrystal-947.cif
_cod_data_source_block 03src0042
_cod_depositor_comments
;
Citation :
Butts, Craig and Coles, Simon J. and Hursthouse, Michael B. (2003) 
University of Southampton, Crystal Structure Report Archive. 
(doi:10.5258/ecrystals/947)

More at:
http://ecrystals.chem.soton.ac.uk/947/

The following automatic conversions were performed:

'_symmetry_cell_setting' value 'Monoclinic' changed to 'monoclinic'
according to the built-in table from CIF Core dictionary named
'cif_core.dic' version 2.4.1 from 2010-06-29.

Automatic conversion script
Id: cif_fix_values 3271 2015-04-21 07:52:19Z andrius 
;
_cod_original_sg_symbol_H-M P2(1)/c
_cod_database_code 1519574

loop_
_symmetry_equiv_pos_as_xyz
'x, y, z'
'-x, y+1/2, -z+1/2'
'-x, -y, -z'
'x, -y-1/2, z-1/2'

loop_
_atom_site_label
_atom_site_type_symbol
_atom_site_fract_x
_atom_site_fract_y
_atom_site_fract_z
_atom_site_U_iso_or_equiv
_atom_site_adp_type
_atom_site_occupancy
_atom_site_symmetry_multiplicity
_atom_site_calc_flag
_atom_site_refinement_flags
_atom_site_disorder_assembly
_atom_site_disorder_group
C1 C 0.4576(4) 0.71900(15) 1.0780(3) 0.0494(7) Uani 1 1 d . . .
H1A H 0.5603 0.7447 1.1046 0.074 Uiso 1 1 calc R . .
H1B H 0.4190 0.7130 1.1559 0.074 Uiso 1 1 calc R . .
H1C H 0.3798 0.7474 1.0095 0.074 Uiso 1 1 calc R . .
C2 C 0.4785(3) 0.64533(12) 1.0229(2) 0.0316(5) Uani 1 1 d . . .
H2A H 0.3755 0.6188 1.0006 0.038 Uiso 1 1 calc R . .
H2B H 0.5574 0.6170 1.0927 0.038 Uiso 1 1 calc R . .
C3 C 0.5339(3) 0.64939(13) 0.9000(2) 0.0334(5) Uani 1 1 d . . .
H3A H 0.4508 0.6740 0.8276 0.040 Uiso 1 1 calc R . .
H3B H 0.6323 0.6793 0.9201 0.040 Uiso 1 1 calc R . .
C4 C 0.5670(3) 0.57518(12) 0.8524(2) 0.0261(4) Uani 1 1 d . . .
H4A H 0.6560 0.5518 0.9215 0.031 Uiso 1 1 calc R . .
H4B H 0.4712 0.5439 0.8377 0.031 Uiso 1 1 calc R . .
C5 C 0.7551(2) 0.58919(11) 0.71698(19) 0.0223(4) Uani 1 1 d . . .
H5 H 0.8503 0.5885 0.7900 0.027 Uiso 1 1 calc R . .
C6 C 0.5010(2) 0.58545(10) 0.59996(19) 0.0208(4) Uani 1 1 d . . .
C7 C 0.3368(2) 0.57958(11) 0.5557(2) 0.0249(4) Uani 1 1 d . . .
H7 H 0.2758 0.5721 0.6157 0.030 Uiso 1 1 calc R . .
C8 C 0.2657(2) 0.58520(11) 0.4195(2) 0.0273(5) Uani 1 1 d . . .
H8 H 0.1528 0.5816 0.3845 0.033 Uiso 1 1 calc R . .
C9 C 0.3570(2) 0.59614(12) 0.3321(2) 0.0285(5) Uani 1 1 d . . .
H9 H 0.3037 0.6002 0.2392 0.034 Uiso 1 1 calc R . .
C10 C 0.5210(2) 0.60120(12) 0.37574(19) 0.0262(4) Uani 1 1 d . . .
H10 H 0.5826 0.6079 0.3160 0.031 Uiso 1 1 calc R . .
C11 C 0.5908(2) 0.59588(11) 0.51316(19) 0.0207(4) Uani 1 1 d . . .
C12 C 0.8876(2) 0.61012(12) 0.5415(2) 0.0290(5) Uani 1 1 d . . .
H12A H 0.8751 0.5808 0.4598 0.035 Uiso 1 1 calc R . .
H12B H 0.9862 0.5938 0.6098 0.035 Uiso 1 1 calc R . .
C13 C 0.9030(3) 0.69021(15) 0.5104(3) 0.0460(7) Uani 1 1 d . . .
H13A H 0.8020 0.7066 0.4454 0.055 Uiso 1 1 calc R . .
H13B H 0.9891 0.6957 0.4679 0.055 Uiso 1 1 calc R . .
C14 C 0.9399(4) 0.73930(15) 0.6331(4) 0.0622(9) Uani 1 1 d . . .
H14A H 0.9368 0.7908 0.6038 0.075 Uiso 1 1 calc R . .
H14B H 0.8551 0.7328 0.6767 0.075 Uiso 1 1 calc R . .
C15 C 1.0994(4) 0.7249(2) 0.7344(4) 0.0741(10) Uani 1 1 d . . .
H15A H 1.0980 0.6766 0.7744 0.111 Uiso 1 1 calc R . .
H15B H 1.1205 0.7623 0.8042 0.111 Uiso 1 1 calc R . .
H15C H 1.1835 0.7263 0.6904 0.111 Uiso 1 1 calc R . .
N1 N 0.60910(19) 0.58143(9) 0.72769(16) 0.0216(3) Uani 1 1 d . . .
N2 N 0.75020(19) 0.59801(9) 0.59067(16) 0.0219(3) Uani 1 1 d . . .
Br1 Br 0.14769(2) 0.480936(13) 0.80196(2) 0.03247(11) Uani 1 1 d . . .
O1 O 1.0399(2) 0.59946(11) 0.9975(2) 0.0468(4) Uani 1 1 d . . .
H1O H 0.995(4) 0.5780(19) 1.050(4) 0.066(11) Uiso 1 1 d . . .
H2O H 1.087(5) 0.562(3) 0.965(4) 0.108(15) Uiso 1 1 d . . .

loop_
_atom_site_aniso_label
_atom_site_aniso_U_11
_atom_site_aniso_U_22
_atom_site_aniso_U_33
_atom_site_aniso_U_23
_atom_site_aniso_U_13
_atom_site_aniso_U_12
C1 0.0794(19) 0.0350(15) 0.0452(15) -0.0037(12) 0.0359(14) 0.0047(13)
C2 0.0430(13) 0.0291(12) 0.0274(11) 0.0007(9) 0.0174(10) 0.0019(10)
C3 0.0483(14) 0.0293(13) 0.0279(11) 0.0004(9) 0.0194(10) -0.0023(10)
C4 0.0311(11) 0.0296(12) 0.0191(9) 0.0023(8) 0.0097(8) -0.0015(8)
C5 0.0226(10) 0.0216(10) 0.0217(10) -0.0014(8) 0.0050(7) 0.0006(7)
C6 0.0251(10) 0.0168(10) 0.0196(9) -0.0012(7) 0.0051(7) 0.0013(7)
C7 0.0238(10) 0.0228(11) 0.0290(11) 0.0005(8) 0.0093(8) 0.0002(8)
C8 0.0236(11) 0.0248(11) 0.0292(11) -0.0021(9) 0.0011(8) 0.0016(8)
C9 0.0307(11) 0.0283(12) 0.0209(10) -0.0008(9) -0.0008(8) 0.0038(9)
C10 0.0326(11) 0.0275(11) 0.0180(9) 0.0008(8) 0.0069(8) 0.0026(8)
C11 0.0203(9) 0.0196(10) 0.0213(9) -0.0007(8) 0.0047(7) 0.0019(7)
C12 0.0237(10) 0.0373(13) 0.0291(11) 0.0001(9) 0.0127(8) 0.0015(9)
C13 0.0360(13) 0.0501(17) 0.0563(16) 0.0194(13) 0.0206(12) -0.0011(11)
C14 0.0604(19) 0.0302(15) 0.110(3) -0.0064(16) 0.0461(19) -0.0114(13)
C15 0.067(2) 0.080(3) 0.085(2) -0.035(2) 0.0366(18) -0.0370(18)
N1 0.0232(9) 0.0231(9) 0.0180(8) -0.0012(7) 0.0057(6) -0.0010(6)
N2 0.0207(8) 0.0235(9) 0.0212(8) -0.0003(7) 0.0060(6) -0.0001(6)
Br1 0.02717(14) 0.04609(18) 0.02429(14) 0.00187(9) 0.00790(9) 0.00134(9)
O1 0.0547(11) 0.0454(12) 0.0458(11) -0.0015(9) 0.0233(9) -0.0040(9)

loop_
_atom_type_symbol
_atom_type_description
_atom_type_scat_dispersion_real
_atom_type_scat_dispersion_imag
_atom_type_scat_source
C C 0.0033 0.0016 'International Tables Vol C Tables 4.2.6.8 and 6.1.1.4'
H H 0.0000 0.0000 'International Tables Vol C Tables 4.2.6.8 and 6.1.1.4'
N N 0.0061 0.0033 'International Tables Vol C Tables 4.2.6.8 and 6.1.1.4'
Br Br -0.2901 2.4595 'International Tables Vol C Tables 4.2.6.8 and 6.1.1.4'
O O 0.0106 0.0060 'International Tables Vol C Tables 4.2.6.8 and 6.1.1.4'

loop_
_geom_angle_atom_site_label_1
_geom_angle_atom_site_label_2
_geom_angle_atom_site_label_3
_geom_angle
_geom_angle_site_symmetry_1
_geom_angle_site_symmetry_3
C2 C1 H1A 109.5 . .
C2 C1 H1B 109.5 . .
H1A C1 H1B 109.5 . .
C2 C1 H1C 109.5 . .
H1A C1 H1C 109.5 . .
H1B C1 H1C 109.5 . .
C1 C2 C3 113.07(19) . .
C1 C2 H2A 109.0 . .
C3 C2 H2A 109.0 . .
C1 C2 H2B 109.0 . .
C3 C2 H2B 109.0 . .
H2A C2 H2B 107.8 . .
C4 C3 C2 112.46(18) . .
C4 C3 H3A 109.1 . .
C2 C3 H3A 109.1 . .
C4 C3 H3B 109.1 . .
C2 C3 H3B 109.1 . .
H3A C3 H3B 107.8 . .
N1 C4 C3 110.52(17) . .
N1 C4 H4A 109.5 . .
C3 C4 H4A 109.5 . .
N1 C4 H4B 109.5 . .
C3 C4 H4B 109.5 . .
H4A C4 H4B 108.1 . .
N2 C5 N1 110.77(16) . .
N2 C5 H5 124.6 . .
N1 C5 H5 124.6 . .
C7 C6 C11 122.10(18) . .
C7 C6 N1 131.45(19) . .
C11 C6 N1 106.44(17) . .
C6 C7 C8 116.47(19) . .
C6 C7 H7 121.8 . .
C8 C7 H7 121.8 . .
C7 C8 C9 121.2(2) . .
C7 C8 H8 119.4 . .
C9 C8 H8 119.4 . .
C10 C9 C8 122.45(19) . .
C10 C9 H9 118.8 . .
C8 C9 H9 118.8 . .
C9 C10 C11 115.65(19) . .
C9 C10 H10 122.2 . .
C11 C10 H10 122.2 . .
C6 C11 C10 122.08(18) . .
C6 C11 N2 106.79(17) . .
C10 C11 N2 131.13(18) . .
N2 C12 C13 110.99(18) . .
N2 C12 H12A 109.4 . .
C13 C12 H12A 109.4 . .
N2 C12 H12B 109.4 . .
C13 C12 H12B 109.4 . .
H12A C12 H12B 108.0 . .
C12 C13 C14 113.5(2) . .
C12 C13 H13A 108.9 . .
C14 C13 H13A 108.9 . .
C12 C13 H13B 108.9 . .
C14 C13 H13B 108.9 . .
H13A C13 H13B 107.7 . .
C15 C14 C13 114.3(2) . .
C15 C14 H14A 108.7 . .
C13 C14 H14A 108.7 . .
C15 C14 H14B 108.7 . .
C13 C14 H14B 108.7 . .
H14A C14 H14B 107.6 . .
C14 C15 H15A 109.5 . .
C14 C15 H15B 109.5 . .
H15A C15 H15B 109.5 . .
C14 C15 H15C 109.5 . .
H15A C15 H15C 109.5 . .
H15B C15 H15C 109.5 . .
C5 N1 C6 108.04(16) . .
C5 N1 C4 126.21(16) . .
C6 N1 C4 125.61(16) . .
C5 N2 C11 107.97(16) . .
C5 N2 C12 126.02(16) . .
C11 N2 C12 125.99(17) . .
H1O O1 H2O 104(4) . .

loop_
_geom_bond_atom_site_label_1
_geom_bond_atom_site_label_2
_geom_bond_distance
_geom_bond_site_symmetry_2
C1 C2 1.501(3) .
C1 H1A 0.9800 .
C1 H1B 0.9800 .
C1 H1C 0.9800 .
C2 C3 1.510(3) .
C2 H2A 0.9900 .
C2 H2B 0.9900 .
C3 C4 1.507(3) .
C3 H3A 0.9900 .
C3 H3B 0.9900 .
C4 N1 1.466(2) .
C4 H4A 0.9900 .
C4 H4B 0.9900 .
C5 N2 1.323(3) .
C5 N1 1.326(3) .
C5 H5 0.9500 .
C6 C7 1.379(3) .
C6 C11 1.384(3) .
C6 N1 1.394(2) .
C7 C8 1.382(3) .
C7 H7 0.9500 .
C8 C9 1.400(3) .
C8 H8 0.9500 .
C9 C10 1.376(3) .
C9 H9 0.9500 .
C10 C11 1.392(3) .
C10 H10 0.9500 .
C11 N2 1.392(2) .
C12 N2 1.463(2) .
C12 C13 1.518(4) .
C12 H12A 0.9900 .
C12 H12B 0.9900 .
C13 C14 1.524(4) .
C13 H13A 0.9900 .
C13 H13B 0.9900 .
C14 C15 1.506(5) .
C14 H14A 0.9900 .
C14 H14B 0.9900 .
C15 H15A 0.9800 .
C15 H15B 0.9800 .
C15 H15C 0.9800 .
O1 H1O 0.86(4) .
O1 H2O 0.93(5) .
